data_2205314
loop_
_publ_author_name
'Dornhaus, Franz'
'Lerner, Hans-Wolfram'
'Bolte, Michael'

_publ_section_title
;
 Di-<i>tert</i>-butylphosphine oxide
;
_journal_issue 3
_journal_name_full 'Acta Crystallographica Section E'
_journal_page_first o657
_journal_page_last o658
_journal_paper_doi 10.1107/S1600536805004332
_journal_volume 61
_journal_year 2005
_chemical_formula_iupac 'C8 H19 O P'
_chemical_formula_moiety 'C8 H19 O P'
_chemical_formula_sum 'C8 H19 O P'
_chemical_formula_weight 162.20
_chemical_name_systematic
;
Di-tert-butylphosphine oxide
;
_space_group_IT_number 62
_symmetry_cell_setting orthorhombic
_symmetry_space_group_name_Hall '-P 2ac 2n'
_symmetry_space_group_name_H-M 'P n m a'
_atom_sites_solution_hydrogens geom
_atom_sites_solution_primary direct
_atom_sites_solution_secondary difmap
_audit_creation_method SHELXL-97
_cell_angle_alpha 90.00
_cell_angle_beta 90.00
_cell_angle_gamma 90.00
_cell_formula_units_Z 4
_cell_length_a 10.4244(10)
_cell_length_b 15.9819(16)
_cell_length_c 6.0919(7)
_cell_measurement_reflns_used 7754
_cell_measurement_temperature 173(2)
_cell_measurement_theta_max 25.6
_cell_measurement_theta_min 3.8
_cell_volume 1014.92(18)
_computing_cell_refinement X-AREA
_computing_data_collection 'X-AREA (Stoe & Cie, 2001)'
_computing_data_reduction X-AREA
_computing_molecular_graphics 'XP in SHELXTL-Plus (Sheldrick, 1991)'
_computing_publication_material 'SHELXL97 and PLATON (Spek, 2003)'
_computing_structure_refinement 'SHELXL97 (Sheldrick, 1997) '
_computing_structure_solution 'SHELXS97 (Sheldrick, 1990) '
_diffrn_ambient_temperature 173(2)
_diffrn_measured_fraction_theta_full 0.996
_diffrn_measured_fraction_theta_max 0.991
_diffrn_measurement_device_type 'Stoe IPDS-II two-circle'
_diffrn_measurement_method \w
_diffrn_radiation_monochromator graphite
_diffrn_radiation_source 'fine-focus sealed tube'
_diffrn_radiation_type MoK\a
_diffrn_radiation_wavelength 0.71073
_diffrn_reflns_av_R_equivalents 0.0508
_diffrn_reflns_av_sigmaI/netI 0.0242
_diffrn_reflns_limit_h_max 12
_diffrn_reflns_limit_h_min -12
_diffrn_reflns_limit_k_max 19
_diffrn_reflns_limit_k_min -17
_diffrn_reflns_limit_l_max 7
_diffrn_reflns_limit_l_min -7
_diffrn_reflns_number 6207
_diffrn_reflns_theta_full 25.00
_diffrn_reflns_theta_max 25.53
_diffrn_reflns_theta_min 3.87
_diffrn_standards_decay_% 0
_diffrn_standards_interval_time 0
_diffrn_standards_number 0
_exptl_absorpt_coefficient_mu 0.215
_exptl_absorpt_correction_T_max 0.9793
_exptl_absorpt_correction_T_min 0.9150
_exptl_absorpt_correction_type multi-scan
_exptl_absorpt_process_details '(MULABS; Spek, 2003; Blessing, 1995)'
_exptl_crystal_colour colourless
_exptl_crystal_density_diffrn 1.062
_exptl_crystal_density_method 'not measured'
_exptl_crystal_description plate
_exptl_crystal_F_000 360
_exptl_crystal_size_max 0.42
_exptl_crystal_size_mid 0.18
_exptl_crystal_size_min 0.05
_refine_diff_density_max 0.488
_refine_diff_density_min -0.316
_refine_ls_extinction_coef 0.011(5)
_refine_ls_extinction_expression Fc^*^=kFc[1+0.001xFc^2^\l^3^/sin(2\q)]^-1/4^
_refine_ls_extinction_method SHELXL97
_refine_ls_goodness_of_fit_ref 1.064
_refine_ls_hydrogen_treatment constr
_refine_ls_matrix_type full
_refine_ls_number_parameters 51
_refine_ls_number_reflns 985
_refine_ls_number_restraints 0
_refine_ls_restrained_S_all 1.064
_refine_ls_R_factor_all 0.0429
_refine_ls_R_factor_gt 0.0386
_refine_ls_shift/su_max 0.000
_refine_ls_shift/su_mean 0.000
_refine_ls_structure_factor_coef Fsqd
_refine_ls_weighting_details 'calc w = 1/[\s^2^(Fo^2^)+(0.0688P)^2^+0.4766P] where P = (Fo^2^+2Fc^2^)/3'
_refine_ls_weighting_scheme calc
_refine_ls_wR_factor_gt 0.1102
_refine_ls_wR_factor_ref 0.1140
_reflns_number_gt 885
_reflns_number_total 985
_reflns_threshold_expression I>2\s(I)
_cod_data_source_file nc6021.cif
_cod_data_source_block I
_cod_depositor_comments
;
The following automatic conversions were performed:
'_symmetry_cell_setting' value 'Orthorhombic' changed to 'orthorhombic'
according to '/home/saulius/struct/CIF-dictionaries/cif_core.dic'
dictionary named 'cif_core.dic' version 2.4.1 from 2010-06-29.

Automatic conversion script
Id: cif_fix_enum 1527 2010-12-29 10:47:43Z saulius 

The following automatic conversions were performed:

'_symmetry_cell_setting' value 'Orthorhombic' changed to
'orthorhombic' according to
/home/saulius/struct/CIF-dictionaries/cif_core.dic dictionary named
'cif_core.dic' version 2.4.1 from 2010-06-29.

Automatic conversion script
Id: cif_fix_values 1715 2011-07-08 13:25:40Z adriana 
;
_cod_database_code 2205314
_cod_database_fobs_code 2205314

loop_
_symmetry_equiv_pos_as_xyz
'x, y, z'
'-x+1/2, -y, z+1/2'
'x+1/2, -y+1/2, -z+1/2'
'-x, y+1/2, -z'
'-x, -y, -z'
'x-1/2, y, -z-1/2'
'-x-1/2, y-1/2, z-1/2'
'x, -y-1/2, z'

loop_
_atom_site_label
_atom_site_fract_x
_atom_site_fract_y
_atom_site_fract_z
_atom_site_U_iso_or_equiv
_atom_site_adp_type
_atom_site_calc_flag
_atom_site_refinement_flags
_atom_site_occupancy
_atom_site_type_symbol
P1 0.72474(5) 0.2500 0.48155(9) 0.0191(3) Uani d S 1 P
H1 0.7397(3) 0.2500 0.274(4) 0.023 Uiso calc SR 1 H
O1 0.85650(18) 0.2500 0.5729(4) 0.0405(5) Uani d S 1 O
C1 0.63945(16) 0.15132(10) 0.5427(2) 0.0204(4) Uani d . 1 C
C11 0.62741(19) 0.13823(12) 0.7917(3) 0.0325(5) Uani d . 1 C
H11A 0.7125 0.1417 0.8593 0.049 Uiso calc R 1 H
H11B 0.5902 0.0830 0.8208 0.049 Uiso calc R 1 H
H11C 0.5718 0.1816 0.8538 0.049 Uiso calc R 1 H
C12 0.50649(19) 0.14625(13) 0.4332(4) 0.0380(5) Uani d . 1 C
H12A 0.5155 0.1550 0.2747 0.057 Uiso calc R 1 H
H12B 0.4505 0.1896 0.4947 0.057 Uiso calc R 1 H
H12C 0.4689 0.0910 0.4605 0.057 Uiso calc R 1 H
C13 0.72739(19) 0.08314(13) 0.4455(4) 0.0374(5) Uani d . 1 C
H13A 0.7356 0.0916 0.2868 0.056 Uiso calc R 1 H
H13B 0.6901 0.0279 0.4738 0.056 Uiso calc R 1 H
H13C 0.8123 0.0866 0.5140 0.056 Uiso calc R 1 H

loop_
_atom_site_aniso_label
_atom_site_aniso_U_11
_atom_site_aniso_U_22
_atom_site_aniso_U_33
_atom_site_aniso_U_12
_atom_site_aniso_U_13
_atom_site_aniso_U_23
P1 0.0145(4) 0.0204(4) 0.0224(4) 0.000 0.0029(2) 0.000
O1 0.0197(10) 0.0404(11) 0.0615(13) 0.000 -0.0068(9) 0.000
C1 0.0181(8) 0.0206(8) 0.0227(8) -0.0007(6) 0.0015(6) 0.0015(6)
C11 0.0376(10) 0.0325(10) 0.0273(9) 0.0028(8) 0.0055(7) 0.0089(7)
C12 0.0269(10) 0.0383(11) 0.0487(12) -0.0137(8) -0.0114(8) 0.0084(9)
C13 0.0428(12) 0.0217(9) 0.0477(11) 0.0017(8) 0.0168(9) -0.0026(8)

loop_
_atom_type_symbol
_atom_type_description
_atom_type_scat_dispersion_real
_atom_type_scat_dispersion_imag
_atom_type_scat_source
C C 0.0033 0.0016 'International Tables Vol C Tables 4.2.6.8 and 6.1.1.4'
H H 0.0000 0.0000 'International Tables Vol C Tables 4.2.6.8 and 6.1.1.4'
O O 0.0106 0.0060 'International Tables Vol C Tables 4.2.6.8 and 6.1.1.4'
P P 0.1023 0.0942 'International Tables Vol C Tables 4.2.6.8 and 6.1.1.4'

loop_
_geom_angle_atom_site_label_1
_geom_angle_atom_site_label_2
_geom_angle_atom_site_label_3
_geom_angle_site_symmetry_1
_geom_angle_site_symmetry_3
_geom_angle
O1 P1 C1 . . 111.72(7)
O1 P1 C1 . 8_565 111.72(7)
C1 P1 C1 . 8_565 117.13(11)
O1 P1 H1 . . 105.0
C1 P1 H1 . . 105.0
C1 P1 H1 8_565 . 105.0
C11 C1 C12 . . 110.30(15)
C11 C1 C13 . . 109.37(15)
C12 C1 C13 . . 109.34(15)
C11 C1 P1 . . 110.77(12)
C12 C1 P1 . . 112.98(12)
C13 C1 P1 . . 103.86(12)
C1 C11 H11A . . 109.5
C1 C11 H11B . . 109.5
H11A C11 H11B . . 109.5
C1 C11 H11C . . 109.5
H11A C11 H11C . . 109.5
H11B C11 H11C . . 109.5
C1 C12 H12A . . 109.5
C1 C12 H12B . . 109.5
H12A C12 H12B . . 109.5
C1 C12 H12C . . 109.5
H12A C12 H12C . . 109.5
H12B C12 H12C . . 109.5
C1 C13 H13A . . 109.5
C1 C13 H13B . . 109.5
H13A C13 H13B . . 109.5
C1 C13 H13C . . 109.5
H13A C13 H13C . . 109.5
H13B C13 H13C . . 109.5

loop_
_geom_bond_atom_site_label_1
_geom_bond_atom_site_label_2
_geom_bond_site_symmetry_2
_geom_bond_distance
_geom_bond_publ_flag
P1 O1 . 1.4819(19) y
P1 C1 . 1.8484(16) y
P1 C1 8_565 1.8484(16) ?
P1 H1 . 1.2760 y
C1 C11 . 1.536(2) ?
C1 C12 . 1.540(2) ?
C1 C13 . 1.542(2) ?
C11 H11A . 0.9800 ?
C11 H11B . 0.9800 ?
C11 H11C . 0.9800 ?
C12 H12A . 0.9800 ?
C12 H12B . 0.9800 ?
C12 H12C . 0.9800 ?
C13 H13A . 0.9800 ?
C13 H13B . 0.9800 ?
C13 H13C . 0.9800 ?

loop_
_geom_torsion_atom_site_label_1
_geom_torsion_atom_site_label_2
_geom_torsion_atom_site_label_3
_geom_torsion_atom_site_label_4
_geom_torsion_site_symmetry_1
_geom_torsion
O1 P1 C1 C11 . 60.62(16)
C1 P1 C1 C11 8_565 -70.06(17)
O1 P1 C1 C12 . -175.05(14)
C1 P1 C1 C12 8_565 54.27(18)
O1 P1 C1 C13 . -56.69(16)
C1 P1 C1 C13 8_565 172.63(9)
